data_7707545
loop_
_publ_author_name
'Gao, Xiang-Jing'
'Zheng, He-Gen'

_publ_section_title
;
 The difference in the CO<sub>2</sub> adsorption capacities of different
 functionalized pillar-layered metal-organic frameworks (MOFs).
;
_journal_issue 26
_journal_name_full 'Dalton transactions (Cambridge, England : 2003)'
_journal_page_first 9310
_journal_page_last 9316
_journal_paper_doi 10.1039/d1dt00498k
_journal_volume 50
_journal_year 2021
_chemical_formula_moiety 'C70 H44 Co2 N6 O9'
_chemical_formula_sum 'C70 H44 Co2 N6 O9'
_chemical_formula_weight 1230.97
_space_group_crystal_system triclinic
_space_group_IT_number 2
_space_group_name_Hall '-P 1'
_space_group_name_H-M_alt 'P -1'
_atom_sites_solution_hydrogens geom
_audit_creation_method SHELXL-2014/7
_audit_update_record
;
2021-02-05 deposited with the CCDC.	2021-05-31 downloaded from the CCDC.
;
_cell_angle_alpha 78.7890(10)
_cell_angle_beta 80.4680(10)
_cell_angle_gamma 80.0540(10)
_cell_formula_units_Z 2
_cell_length_a 15.6045(5)
_cell_length_b 16.0443(5)
_cell_length_c 17.3893(5)
_cell_measurement_reflns_used 9980
_cell_measurement_temperature 193(2)
_cell_measurement_theta_max 53.85
_cell_measurement_theta_min 3.27
_cell_volume 4166.9(2)
_computing_structure_refinement 'SHELXL-2014/7 (Sheldrick, 2014)'
_diffrn_ambient_temperature 193(2)
_diffrn_measured_fraction_theta_full 0.994
_diffrn_measured_fraction_theta_max 0.992
_diffrn_measurement_device_type 'Bruker APEX-II CCD'
_diffrn_measurement_method '\f and \w scans'
_diffrn_radiation_type GaK\a
_diffrn_radiation_wavelength 1.34139
_diffrn_reflns_av_R_equivalents 0.0443
_diffrn_reflns_av_unetI/netI 0.0420
_diffrn_reflns_Laue_measured_fraction_full 0.994
_diffrn_reflns_Laue_measured_fraction_max 0.992
_diffrn_reflns_limit_h_max 18
_diffrn_reflns_limit_h_min -18
_diffrn_reflns_limit_k_max 19
_diffrn_reflns_limit_k_min -19
_diffrn_reflns_limit_l_max 20
_diffrn_reflns_limit_l_min -20
_diffrn_reflns_number 54200
_diffrn_reflns_point_group_measured_fraction_full 0.994
_diffrn_reflns_point_group_measured_fraction_max 0.992
_diffrn_reflns_theta_full 53.594
_diffrn_reflns_theta_max 53.880
_diffrn_reflns_theta_min 2.469
_exptl_absorpt_coefficient_mu 2.398
_exptl_absorpt_correction_T_max 0.715
_exptl_absorpt_correction_T_min 0.682
_exptl_absorpt_correction_type multi-scan
_exptl_crystal_colour red
_exptl_crystal_density_diffrn 0.981
_exptl_crystal_description blocky
_exptl_crystal_F_000 1264
_exptl_crystal_size_max 0.2
_exptl_crystal_size_mid 0.15
_exptl_crystal_size_min 0.14
_refine_diff_density_max 0.934
_refine_diff_density_min -0.390
_refine_diff_density_rms 0.055
_refine_ls_extinction_method none
_refine_ls_goodness_of_fit_ref 1.046
_refine_ls_hydrogen_treatment constr
_refine_ls_matrix_type full
_refine_ls_number_parameters 784
_refine_ls_number_reflns 15131
_refine_ls_number_restraints 0
_refine_ls_restrained_S_all 1.046
_refine_ls_R_factor_all 0.0567
_refine_ls_R_factor_gt 0.0457
_refine_ls_shift/su_max 0.001
_refine_ls_shift/su_mean 0.000
_refine_ls_structure_factor_coef Fsqd
_refine_ls_weighting_details 'w=1/[\s^2^(Fo^2^)+(0.0628P)^2^+3.2975P] where P=(Fo^2^+2Fc^2^)/3'
_refine_ls_weighting_scheme calc
_refine_ls_wR_factor_gt 0.1262
_refine_ls_wR_factor_ref 0.1320
_reflns_Friedel_coverage 0.000
_reflns_number_gt 12425
_reflns_number_total 15131
_reflns_threshold_expression 'I > 2\s(I)'
_cod_data_source_file d1dt00498k2.cif
_cod_data_source_block 5
_cod_depositor_comments 'Adding full bibliography for 7707542--7707549.cif.'
_cod_database_code 7707545
_shelx_shelxl_version_number 2014/7
_shelx_space_group_comment
;
The symmetry employed for this shelxl refinement is uniquely defined
by the following loop, which should always be used as a source of
symmetry information in preference to the above space-group names.
They are only intended as comments.
;
_shelx_estimated_absorpt_t_min 0.6000
_shelx_estimated_absorpt_t_max 0.7506
_exptl_absorpt_special_details
;
SADABS-2016/2 (Bruker,2016/2) was used for absorption correction.
wR2(int) was 0.1075 before and 0.0698 after correction.
The Ratio of minimum to maximum transmission is 0.6695.
The \l/2 correction factor is Not present.
;

loop_
_space_group_symop_operation_xyz
'x, y, z'
'-x, -y, -z'

loop_
_atom_site_label
_atom_site_type_symbol
_atom_site_fract_x
_atom_site_fract_y
_atom_site_fract_z
_atom_site_U_iso_or_equiv
_atom_site_adp_type
_atom_site_occupancy
_atom_site_site_symmetry_order
_atom_site_calc_flag
_atom_site_refinement_flags_posn
_atom_site_refinement_flags_adp
_atom_site_refinement_flags_occupancy
_atom_site_disorder_assembly
_atom_site_disorder_group
Co1 Co 0.18394(2) 1.33307(2) 0.06858(2) 0.01747(9) Uani 1 1 d . . . . .
Co2 Co 0.17696(2) 0.15787(2) 0.92739(2) 0.01770(9) Uani 1 1 d . . . . .
O1 O 0.15900(11) 0.28608(10) 0.91200(9) 0.0273(4) Uani 1 1 d . . . . .
O2 O 0.19416(10) 0.39662(10) 0.95352(9) 0.0244(4) Uani 1 1 d . . . . .
O3 O 0.18549(12) 1.03545(11) 0.88412(9) 0.0301(4) Uani 1 1 d . . . . .
O4 O 0.19099(12) 1.15759(11) 0.80199(9) 0.0307(4) Uani 1 1 d . . . . .
O5 O 0.20255(11) 1.20293(10) 0.08824(9) 0.0250(4) Uani 1 1 d . . . . .
O6 O 0.16497(10) 1.09660(10) 0.04141(9) 0.0234(3) Uani 1 1 d . . . . .
O7 O 0.16324(12) 0.45600(10) 0.11418(9) 0.0284(4) Uani 1 1 d . . . . .
O8 O 0.16395(12) 0.33240(10) 0.19371(9) 0.0287(4) Uani 1 1 d . . . . .
O9 O -0.01920(12) 0.77693(10) 0.52720(9) 0.0295(4) Uani 1 1 d . . . . .
N1 N 0.31469(12) 0.15731(13) 0.92105(11) 0.0242(4) Uani 1 1 d . . . . .
N2 N 0.62893(17) 0.11365(18) 0.9677(2) 0.0695(10) Uani 1 1 d . . . . .
N3 N 1.03623(13) 0.16736(13) 0.93248(11) 0.0247(4) Uani 1 1 d . . . . .
N4 N 0.32261(13) 1.32572(13) 0.06344(11) 0.0249(4) Uani 1 1 d . . . . .
N5 N 0.7320(2) 1.2655(3) 0.1129(2) 0.0818(11) Uani 1 1 d . . . . .
N6 N 1.04521(12) 1.33563(12) 0.07225(11) 0.0224(4) Uani 1 1 d . . . . .
C1 C 0.36183(16) 0.10666(16) 0.97429(15) 0.0297(6) Uani 1 1 d . . . . .
H1 H 0.3341 0.0654 1.0126 0.036 Uiso 1 1 calc R U . . .
C2 C 0.44913(17) 0.11143(17) 0.97630(16) 0.0330(6) Uani 1 1 d . . . . .
H2 H 0.4797 0.0741 1.0155 0.040 Uiso 1 1 calc R U . . .
C3 C 0.49202(16) 0.17069(17) 0.92111(16) 0.0304(6) Uani 1 1 d . . . . .
C4 C 0.44269(17) 0.22297(19) 0.86542(17) 0.0415(7) Uani 1 1 d . . . . .
H4 H 0.4688 0.2644 0.8260 0.050 Uiso 1 1 calc R U . . .
C5 C 0.35610(17) 0.21446(19) 0.86764(16) 0.0379(7) Uani 1 1 d . . . . .
H5 H 0.3239 0.2511 0.8292 0.045 Uiso 1 1 calc R U . . .
C6 C 0.58572(17) 0.17573(17) 0.92217(17) 0.0335(6) Uani 1 1 d . . . . .
C7 C 0.6273(2) 0.2414(3) 0.8769(2) 0.0674(11) Uani 1 1 d . . . . .
H7 H 0.5957 0.2872 0.8447 0.081 Uiso 1 1 calc R U . . .
C8 C 0.7151(2) 0.2398(3) 0.8789(2) 0.0650(11) Uani 1 1 d . . . . .
H8 H 0.7446 0.2839 0.8464 0.078 Uiso 1 1 calc R U . . .
C9 C 0.76058(16) 0.17646(16) 0.92655(16) 0.0307(6) Uani 1 1 d . . . . .
C10 C 0.7140(2) 0.1153(2) 0.9704(3) 0.0650(11) Uani 1 1 d . . . . .
H10 H 0.7436 0.0707 1.0052 0.078 Uiso 1 1 calc R U . . .
C11 C 0.85547(16) 0.17315(16) 0.92949(15) 0.0265(5) Uani 1 1 d . . . . .
C12 C 0.90597(18) 0.22571(18) 0.87378(17) 0.0379(7) Uani 1 1 d . . . . .
H12 H 0.8797 0.2648 0.8328 0.046 Uiso 1 1 calc R U . . .
C13 C 0.99334(18) 0.22130(18) 0.87778(17) 0.0387(7) Uani 1 1 d . . . . .
H13 H 1.0257 0.2589 0.8393 0.046 Uiso 1 1 calc R U . . .
C14 C 0.98754(16) 0.11671(17) 0.98621(15) 0.0301(6) Uani 1 1 d . . . . .
H14 H 1.0158 0.0777 1.0260 0.036 Uiso 1 1 calc R U . . .
C15 C 0.89889(17) 0.11784(18) 0.98708(16) 0.0334(6) Uani 1 1 d . . . . .
H15 H 0.8676 0.0808 1.0271 0.040 Uiso 1 1 calc R U . . .
C16 C 0.36730(18) 1.27094(19) 0.11551(17) 0.0411(7) Uani 1 1 d . . . . .
H16 H 0.3365 1.2317 0.1536 0.049 Uiso 1 1 calc R U . . .
C17 C 0.45585(18) 1.2679(2) 0.11748(19) 0.0458(8) Uani 1 1 d . . . . .
H17 H 0.4843 1.2273 0.1562 0.055 Uiso 1 1 calc R U . . .
C18 C 0.50318(17) 1.32360(17) 0.06336(16) 0.0324(6) Uani 1 1 d . . . . .
C19 C 0.45685(19) 1.3788(2) 0.0088(2) 0.0542(9) Uani 1 1 d . . . . .
H19 H 0.4862 1.4180 -0.0306 0.065 Uiso 1 1 calc R U . . .
C20 C 0.36879(19) 1.3782(2) 0.01033(18) 0.0472(8) Uani 1 1 d . . . . .
H20 H 0.3392 1.4173 -0.0286 0.057 Uiso 1 1 calc R U . . .
C21 C 0.6454(2) 1.2645(3) 0.1111(2) 0.0662(11) Uani 1 1 d . . . . .
H21 H 0.6177 1.2196 0.1444 0.079 Uiso 1 1 calc R U . . .
C22 C 0.59753(17) 1.32471(19) 0.06371(17) 0.0375(6) Uani 1 1 d . . . . .
C23 C 0.6384(2) 1.3865(2) 0.0165(3) 0.0698(12) Uani 1 1 d . . . . .
H23 H 0.6063 1.4300 -0.0173 0.084 Uiso 1 1 calc R U . . .
C24 C 0.7255(2) 1.3879(3) 0.0164(3) 0.0748(13) Uani 1 1 d . . . . .
H24 H 0.7534 1.4317 -0.0186 0.090 Uiso 1 1 calc R U . . .
C25 C 0.77351(16) 1.32789(17) 0.06531(16) 0.0312(6) Uani 1 1 d . . . . .
C26 C 0.99983(16) 1.28168(16) 0.12583(14) 0.0288(6) Uani 1 1 d . . . . .
H26 H 1.0293 1.2453 0.1663 0.035 Uiso 1 1 calc R U . . .
C27 C 0.91272(16) 1.27619(17) 0.12537(15) 0.0312(6) Uani 1 1 d . . . . .
H27 H 0.8841 1.2360 0.1642 0.037 Uiso 1 1 calc R U . . .
C28 C 0.86683(16) 1.32965(16) 0.06796(15) 0.0261(5) Uani 1 1 d . . . . .
C29 C 0.91365(16) 1.38658(17) 0.01337(15) 0.0298(6) Uani 1 1 d . . . . .
H29 H 0.8857 1.4247 -0.0271 0.036 Uiso 1 1 calc R U . . .
C30 C 0.99996(16) 1.38764(15) 0.01808(14) 0.0262(5) Uani 1 1 d . . . . .
H30 H 1.0299 1.4279 -0.0195 0.031 Uiso 1 1 calc R U . . .
C31 C 0.17455(14) 0.36175(15) 0.90089(13) 0.0214(5) Uani 1 1 d . . . . .
C32 C 0.16299(16) 0.41547(15) 0.82159(13) 0.0239(5) Uani 1 1 d . . . . .
C33 C 0.15054(17) 0.37681(16) 0.75996(14) 0.0289(5) Uani 1 1 d . . . . .
H33 H 0.1543 0.3161 0.7672 0.035 Uiso 1 1 calc R U . . .
C34 C 0.13284(18) 0.42612(16) 0.68846(14) 0.0315(6) Uani 1 1 d . . . . .
H34 H 0.1244 0.3987 0.6471 0.038 Uiso 1 1 calc R U . . .
C35 C 0.12709(18) 0.51513(16) 0.67571(14) 0.0302(6) Uani 1 1 d . . . . .
C36 C 0.1430(2) 0.55306(17) 0.73672(15) 0.0386(7) Uani 1 1 d . . . . .
H36 H 0.1421 0.6135 0.7287 0.046 Uiso 1 1 calc R U . . .
C37 C 0.1602(2) 0.50370(16) 0.80883(15) 0.0350(6) Uani 1 1 d . . . . .
H37 H 0.1701 0.5307 0.8499 0.042 Uiso 1 1 calc R U . . .
C38 C 0.10250(18) 0.56687(16) 0.60016(14) 0.0308(6) Uani 1 1 d . . . . .
C39 C 0.12074(18) 0.53289(16) 0.53054(14) 0.0312(6) Uani 1 1 d . . . . .
H39 H 0.1547 0.4777 0.5308 0.037 Uiso 1 1 calc R U . . .
C40 C 0.09081(18) 0.57714(16) 0.45984(14) 0.0304(6) Uani 1 1 d . . . . .
C41 C 0.04467(18) 0.65956(15) 0.45973(14) 0.0295(6) Uani 1 1 d . . . . .
H41 H 0.0238 0.6915 0.4128 0.035 Uiso 1 1 calc R U . . .
C42 C 0.02945(17) 0.69452(15) 0.52786(14) 0.0273(5) Uani 1 1 d . . . . .
C43 C 0.05648(18) 0.65009(15) 0.59801(14) 0.0296(6) Uani 1 1 d . . . . .
H43 H 0.0440 0.6757 0.6443 0.036 Uiso 1 1 calc R U . . .
C44 C 0.10835(18) 0.53622(16) 0.38838(14) 0.0297(6) Uani 1 1 d . . . . .
C45 C 0.1252(2) 0.44720(16) 0.39435(14) 0.0359(6) Uani 1 1 d . . . . .
H45 H 0.1265 0.4124 0.4452 0.043 Uiso 1 1 calc R U . . .
C46 C 0.14006(19) 0.40864(16) 0.32873(14) 0.0327(6) Uani 1 1 d . . . . .
H46 H 0.1514 0.3478 0.3348 0.039 Uiso 1 1 calc R U . . .
C47 C 0.13879(17) 0.45719(15) 0.25355(13) 0.0262(5) Uani 1 1 d . . . . .
C48 C 0.1223(2) 0.54545(17) 0.24622(15) 0.0442(8) Uani 1 1 d . . . . .
H48 H 0.1211 0.5798 0.1952 0.053 Uiso 1 1 calc R U . . .
C49 C 0.1074(2) 0.58447(17) 0.31244(15) 0.0454(8) Uani 1 1 d . . . . .
H49 H 0.0962 0.6454 0.3061 0.054 Uiso 1 1 calc R U . . .
C50 C 0.15611(15) 0.41310(15) 0.18293(13) 0.0228(5) Uani 1 1 d . . . . .
C51 C 0.03495(17) 0.84158(14) 0.51104(14) 0.0267(5) Uani 1 1 d . . . . .
C52 C 0.06138(18) 0.86763(16) 0.57302(14) 0.0314(6) Uani 1 1 d . . . . .
H52 H 0.0454 0.8405 0.6259 0.038 Uiso 1 1 calc R U . . .
C53 C 0.11173(19) 0.93413(16) 0.55779(14) 0.0324(6) Uani 1 1 d . . . . .
C54 C 0.1342(2) 0.97168(16) 0.47963(14) 0.0347(6) Uani 1 1 d . . . . .
H54 H 0.1704 1.0156 0.4686 0.042 Uiso 1 1 calc R U . . .
C55 C 0.10541(18) 0.94723(15) 0.41689(14) 0.0305(6) Uani 1 1 d . . . . .
C56 C 0.1371(2) 0.96800(17) 0.62368(15) 0.0365(6) Uani 1 1 d . . . . .
C57 C 0.1386(4) 0.9221(2) 0.69786(19) 0.0872(16) Uani 1 1 d . . . . .
H57 H 0.1280 0.8642 0.7076 0.105 Uiso 1 1 calc R U . . .
C58 C 0.1549(3) 0.9569(2) 0.75959(18) 0.0796(15) Uani 1 1 d . . . . .
H58 H 0.1537 0.9229 0.8109 0.095 Uiso 1 1 calc R U . . .
C59 C 0.17249(19) 1.03734(17) 0.74890(14) 0.0329(6) Uani 1 1 d . . . . .
C60 C 0.1676(3) 1.0886(2) 0.67420(18) 0.0594(10) Uani 1 1 d . . . . .
H60 H 0.1757 1.1471 0.6660 0.071 Uiso 1 1 calc R U . . .
C61 C 0.1510(3) 1.0536(2) 0.61258(17) 0.0588(10) Uani 1 1 d . . . . .
H61 H 0.1491 1.0882 0.5618 0.071 Uiso 1 1 calc R U . . .
C62 C 0.18454(16) 1.07865(16) 0.81538(14) 0.0272(5) Uani 1 1 d . . . . .
C63 C 0.12554(19) 0.99325(16) 0.33467(14) 0.0317(6) Uani 1 1 d . . . . .
C64 C 0.1237(2) 0.95541(17) 0.26939(15) 0.0415(7) Uani 1 1 d . . . . .
H64 H 0.1114 0.8982 0.2774 0.050 Uiso 1 1 calc R U . . .
C65 C 0.1396(2) 0.99984(16) 0.19296(15) 0.0358(6) Uani 1 1 d . . . . .
H65 H 0.1372 0.9731 0.1493 0.043 Uiso 1 1 calc R U . . .
C66 C 0.15916(16) 1.08317(15) 0.17966(13) 0.0252(5) Uani 1 1 d . . . . .
C67 C 0.16066(17) 1.12189(15) 0.24411(14) 0.0276(5) Uani 1 1 d . . . . .
H67 H 0.1736 1.1789 0.2359 0.033 Uiso 1 1 calc R U . . .
C68 C 0.14340(18) 1.07766(16) 0.32038(14) 0.0318(6) Uani 1 1 d . . . . .
H68 H 0.1437 1.1053 0.3639 0.038 Uiso 1 1 calc R U . . .
C69 C 0.17671(14) 1.13157(14) 0.09740(13) 0.0199(5) Uani 1 1 d . . . . .
C70 C 0.05522(18) 0.88039(15) 0.43325(14) 0.0301(6) Uani 1 1 d . . . . .
H70 H 0.0352 0.8617 0.3916 0.036 Uiso 1 1 calc R U . . .

loop_
_atom_site_aniso_label
_atom_site_aniso_U_11
_atom_site_aniso_U_22
_atom_site_aniso_U_33
_atom_site_aniso_U_23
_atom_site_aniso_U_13
_atom_site_aniso_U_12
Co1 0.01750(17) 0.02111(17) 0.01454(16) -0.00217(12) -0.00355(12) -0.00458(13)
Co2 0.01806(18) 0.02163(17) 0.01425(16) -0.00144(12) -0.00381(12) -0.00546(13)
O1 0.0348(10) 0.0221(9) 0.0239(8) 0.0013(7) -0.0052(7) -0.0062(7)
O2 0.0250(9) 0.0322(9) 0.0171(8) -0.0009(7) -0.0048(7) -0.0091(7)
O3 0.0417(11) 0.0318(9) 0.0193(8) -0.0038(7) -0.0072(7) -0.0100(8)
O4 0.0414(11) 0.0303(10) 0.0230(8) -0.0033(7) -0.0070(8) -0.0113(8)
O5 0.0301(9) 0.0217(8) 0.0235(8) -0.0017(7) -0.0048(7) -0.0061(7)
O6 0.0266(9) 0.0291(9) 0.0159(8) -0.0011(6) -0.0056(6) -0.0088(7)
O7 0.0397(10) 0.0283(9) 0.0172(8) -0.0028(7) -0.0055(7) -0.0044(8)
O8 0.0417(11) 0.0245(9) 0.0212(8) -0.0055(7) -0.0047(7) -0.0066(8)
O9 0.0390(10) 0.0246(9) 0.0244(8) -0.0024(7) -0.0048(7) -0.0045(7)
N1 0.0201(10) 0.0286(11) 0.0245(10) -0.0039(8) -0.0033(8) -0.0057(8)
N2 0.0294(15) 0.0493(17) 0.120(3) 0.0258(17) -0.0222(16) -0.0125(12)
N3 0.0213(10) 0.0279(11) 0.0249(10) -0.0004(8) -0.0061(8) -0.0056(8)
N4 0.0209(10) 0.0286(11) 0.0263(10) -0.0022(8) -0.0055(8) -0.0070(8)
N5 0.0427(18) 0.112(3) 0.085(2) 0.021(2) -0.0229(16) -0.0254(18)
N6 0.0203(10) 0.0252(10) 0.0225(10) -0.0037(8) -0.0039(8) -0.0048(8)
C1 0.0229(13) 0.0295(13) 0.0351(14) 0.0000(11) -0.0044(11) -0.0056(10)
C2 0.0247(14) 0.0343(14) 0.0392(15) 0.0002(12) -0.0117(11) -0.0023(11)
C3 0.0213(13) 0.0327(14) 0.0386(14) -0.0083(11) -0.0059(11) -0.0030(10)
C4 0.0232(14) 0.0499(17) 0.0451(16) 0.0112(13) -0.0040(12) -0.0101(12)
C5 0.0239(14) 0.0510(17) 0.0344(14) 0.0079(13) -0.0069(11) -0.0082(12)
C6 0.0208(13) 0.0336(14) 0.0486(16) -0.0098(12) -0.0087(12) -0.0034(11)
C7 0.0322(18) 0.099(3) 0.064(2) 0.028(2) -0.0202(16) -0.0260(18)
C8 0.0285(17) 0.105(3) 0.055(2) 0.027(2) -0.0131(15) -0.0315(18)
C9 0.0225(13) 0.0308(14) 0.0415(15) -0.0128(11) -0.0047(11) -0.0037(11)
C10 0.0249(16) 0.0415(18) 0.120(3) 0.0207(19) -0.0219(18) -0.0080(13)
C11 0.0192(12) 0.0276(13) 0.0340(13) -0.0079(10) -0.0045(10) -0.0034(10)
C12 0.0290(15) 0.0360(15) 0.0456(16) 0.0119(12) -0.0144(12) -0.0088(12)
C13 0.0282(14) 0.0418(16) 0.0422(16) 0.0138(13) -0.0104(12) -0.0125(12)
C14 0.0252(13) 0.0341(14) 0.0293(13) 0.0050(11) -0.0072(10) -0.0085(11)
C15 0.0272(14) 0.0400(15) 0.0324(14) 0.0026(12) -0.0045(11) -0.0126(11)
C16 0.0267(14) 0.0438(16) 0.0470(17) 0.0148(13) -0.0107(12) -0.0093(12)
C17 0.0277(15) 0.0499(18) 0.0548(18) 0.0119(15) -0.0168(13) -0.0054(13)
C18 0.0231(13) 0.0357(14) 0.0401(15) -0.0069(12) -0.0079(11) -0.0054(11)
C19 0.0286(16) 0.068(2) 0.059(2) 0.0251(17) -0.0129(14) -0.0227(15)
C20 0.0302(16) 0.060(2) 0.0467(17) 0.0217(15) -0.0146(13) -0.0182(14)
C21 0.0279(17) 0.088(3) 0.075(2) 0.026(2) -0.0161(16) -0.0236(17)
C22 0.0214(14) 0.0457(16) 0.0492(17) -0.0131(13) -0.0083(12) -0.0064(12)
C23 0.0248(16) 0.071(2) 0.106(3) 0.030(2) -0.0317(18) -0.0141(16)
C24 0.0338(19) 0.076(3) 0.108(3) 0.028(2) -0.034(2) -0.0174(17)
C25 0.0219(13) 0.0339(14) 0.0400(15) -0.0086(12) -0.0065(11) -0.0053(11)
C26 0.0226(13) 0.0349(14) 0.0253(12) 0.0053(10) -0.0059(10) -0.0037(10)
C27 0.0237(13) 0.0322(14) 0.0349(14) 0.0054(11) -0.0031(11) -0.0093(11)
C28 0.0200(12) 0.0283(13) 0.0315(13) -0.0075(10) -0.0062(10) -0.0024(10)
C29 0.0230(13) 0.0354(14) 0.0271(13) 0.0023(11) -0.0063(10) 0.0011(11)
C30 0.0230(13) 0.0258(12) 0.0270(12) 0.0011(10) -0.0018(10) -0.0036(10)
C31 0.0167(11) 0.0277(13) 0.0190(11) -0.0038(9) -0.0025(9) -0.0015(9)
C32 0.0287(13) 0.0236(12) 0.0190(11) 0.0007(9) -0.0039(10) -0.0066(10)
C33 0.0413(15) 0.0236(12) 0.0231(12) -0.0023(10) -0.0074(11) -0.0075(11)
C34 0.0507(17) 0.0274(13) 0.0197(12) -0.0044(10) -0.0086(11) -0.0106(12)
C35 0.0428(16) 0.0273(13) 0.0213(12) -0.0027(10) -0.0065(11) -0.0074(11)
C36 0.071(2) 0.0226(13) 0.0253(13) -0.0025(10) -0.0148(13) -0.0090(13)
C37 0.0570(18) 0.0284(13) 0.0238(13) -0.0046(10) -0.0139(12) -0.0096(12)
C38 0.0472(16) 0.0249(13) 0.0215(12) -0.0011(10) -0.0079(11) -0.0084(11)
C39 0.0497(17) 0.0224(12) 0.0216(12) -0.0015(10) -0.0085(11) -0.0049(11)
C40 0.0466(16) 0.0258(13) 0.0200(12) -0.0017(10) -0.0066(11) -0.0090(11)
C41 0.0463(16) 0.0258(13) 0.0175(11) 0.0009(10) -0.0078(11) -0.0101(11)
C42 0.0380(15) 0.0209(12) 0.0236(12) -0.0017(10) -0.0052(10) -0.0075(10)
C43 0.0475(16) 0.0240(12) 0.0193(12) -0.0040(10) -0.0059(11) -0.0089(11)
C44 0.0423(15) 0.0268(13) 0.0209(12) -0.0039(10) -0.0069(11) -0.0055(11)
C45 0.0633(19) 0.0257(13) 0.0194(12) 0.0011(10) -0.0083(12) -0.0112(13)
C46 0.0529(17) 0.0216(12) 0.0244(13) -0.0022(10) -0.0073(12) -0.0076(12)
C47 0.0346(14) 0.0265(12) 0.0186(11) -0.0034(10) -0.0062(10) -0.0058(10)
C48 0.080(2) 0.0283(14) 0.0209(13) 0.0018(11) -0.0117(14) -0.0023(14)
C49 0.089(2) 0.0232(13) 0.0219(13) -0.0021(11) -0.0116(14) -0.0010(14)
C50 0.0236(12) 0.0252(12) 0.0205(11) -0.0033(9) -0.0062(9) -0.0036(10)
C51 0.0391(15) 0.0178(11) 0.0229(12) -0.0043(9) -0.0064(10) -0.0002(10)
C52 0.0496(17) 0.0257(13) 0.0167(11) -0.0005(10) -0.0043(11) -0.0031(12)
C53 0.0528(17) 0.0258(13) 0.0198(12) -0.0041(10) -0.0088(11) -0.0052(12)
C54 0.0581(18) 0.0262(13) 0.0228(13) -0.0025(10) -0.0098(12) -0.0124(12)
C55 0.0494(16) 0.0230(12) 0.0197(12) -0.0026(10) -0.0080(11) -0.0049(11)
C56 0.0570(18) 0.0348(15) 0.0217(13) -0.0060(11) -0.0105(12) -0.0112(13)
C57 0.206(5) 0.044(2) 0.0294(17) 0.0086(14) -0.041(2) -0.062(3)
C58 0.185(5) 0.0417(19) 0.0260(16) 0.0073(14) -0.038(2) -0.048(2)
C59 0.0454(16) 0.0363(15) 0.0210(12) -0.0070(11) -0.0070(11) -0.0124(12)
C60 0.102(3) 0.055(2) 0.0321(16) -0.0023(14) -0.0131(17) -0.043(2)
C61 0.099(3) 0.060(2) 0.0259(15) 0.0018(14) -0.0129(16) -0.042(2)
C62 0.0289(14) 0.0339(14) 0.0211(12) -0.0069(10) -0.0045(10) -0.0073(11)
C63 0.0500(17) 0.0257(13) 0.0209(12) -0.0017(10) -0.0090(11) -0.0084(12)
C64 0.081(2) 0.0270(14) 0.0204(13) -0.0025(11) -0.0075(13) -0.0185(14)
C65 0.0626(19) 0.0273(13) 0.0205(12) -0.0036(10) -0.0089(12) -0.0124(13)
C66 0.0322(14) 0.0233(12) 0.0197(11) 0.0001(9) -0.0072(10) -0.0040(10)
C67 0.0399(15) 0.0226(12) 0.0223(12) -0.0022(10) -0.0071(11) -0.0089(11)
C68 0.0511(17) 0.0279(13) 0.0195(12) -0.0045(10) -0.0093(11) -0.0094(12)
C69 0.0175(11) 0.0225(12) 0.0190(11) -0.0029(9) -0.0042(9) -0.0003(9)
C70 0.0504(17) 0.0209(12) 0.0193(12) -0.0031(9) -0.0088(11) -0.0023(11)

loop_
_atom_type_symbol
_atom_type_description
_atom_type_scat_dispersion_real
_atom_type_scat_dispersion_imag
_atom_type_scat_source
C C 0.0148 0.0070 'International Tables Vol C Tables 4.2.6.8 and 6.1.1.4'
H H 0.0000 0.0000 'International Tables Vol C Tables 4.2.6.8 and 6.1.1.4'
Co Co -0.6671 2.8827 'International Tables Vol C Tables 4.2.6.8 and 6.1.1.4'
N N 0.0253 0.0136 'International Tables Vol C Tables 4.2.6.8 and 6.1.1.4'
O O 0.0412 0.0250 'International Tables Vol C Tables 4.2.6.8 and 6.1.1.4'

loop_
_geom_angle_atom_site_label_1
_geom_angle_atom_site_label_2
_geom_angle_atom_site_label_3
_geom_angle
_geom_angle_site_symmetry_1
_geom_angle_site_symmetry_3
_geom_angle_publ_flag
O5 Co1 O2 118.39(7) . 1_564 ?
O5 Co1 N4 87.29(7) . . ?
O2 Co1 N4 88.82(7) 1_564 . ?
O5 Co1 O8 90.12(6) . 1_565 ?
O2 Co1 O8 151.48(7) 1_564 1_565 ?
N4 Co1 O8 91.65(7) . 1_565 ?
O5 Co1 N6 90.69(7) . 1_455 ?
O2 Co1 N6 91.24(7) 1_564 1_455 ?
N4 Co1 N6 177.73(8) . 1_455 ?
O8 Co1 N6 89.38(7) 1_565 1_455 ?
O5 Co1 O7 150.02(6) . 1_565 ?
O2 Co1 O7 91.40(6) 1_564 1_565 ?
N4 Co1 O7 90.27(7) . 1_565 ?
O8 Co1 O7 60.08(6) 1_565 1_565 ?
N6 Co1 O7 91.99(7) 1_455 1_565 ?
O5 Co1 C50 120.16(7) . 1_565 ?
O2 Co1 C50 121.39(7) 1_564 1_565 ?
N4 Co1 C50 91.38(8) . 1_565 ?
O8 Co1 C50 30.09(7) 1_565 1_565 ?
N6 Co1 C50 90.52(7) 1_455 1_565 ?
O7 Co1 C50 29.99(7) 1_565 1_565 ?
O1 Co2 O6 115.71(7) . 1_546 ?
O1 Co2 N1 89.47(7) . . ?
O6 Co2 N1 93.31(7) 1_546 . ?
O1 Co2 O4 92.52(7) . 1_545 ?
O6 Co2 O4 151.48(7) 1_546 1_545 ?
N1 Co2 O4 90.84(7) . 1_545 ?
O1 Co2 N3 86.84(7) . 1_455 ?
O6 Co2 N3 88.40(7) 1_546 1_455 ?
N1 Co2 N3 176.31(7) . 1_455 ?
O4 Co2 N3 89.21(7) 1_545 1_455 ?
O1 Co2 O3 152.02(6) . 1_545 ?
O6 Co2 O3 91.17(6) 1_546 1_545 ?
N1 Co2 O3 96.94(7) . 1_545 ?
O4 Co2 O3 60.31(6) 1_545 1_545 ?
N3 Co2 O3 86.29(7) 1_455 1_545 ?
O1 Co2 C62 122.02(7) . 1_545 ?
O6 Co2 C62 121.25(7) 1_546 1_545 ?
N1 Co2 C62 97.07(8) . 1_545 ?
O4 Co2 C62 30.27(7) 1_545 1_545 ?
N3 Co2 C62 84.81(8) 1_455 1_545 ?
O3 Co2 C62 30.24(7) 1_545 1_545 ?
C31 O1 Co2 161.17(16) . . ?
C31 O2 Co1 118.93(14) . 1_546 ?
C62 O3 Co2 87.69(14) . 1_565 ?
C62 O4 Co2 90.21(14) . 1_565 ?
C69 O5 Co1 153.01(15) . . ?
C69 O6 Co2 121.86(14) . 1_564 ?
C50 O7 Co1 87.96(14) . 1_545 ?
C50 O8 Co1 91.29(13) . 1_545 ?
C42 O9 C51 112.28(19) . . ?
C1 N1 C5 116.8(2) . . ?
C1 N1 Co2 122.13(16) . . ?
C5 N1 Co2 120.78(16) . . ?
C6 N2 C10 119.1(3) . . ?
C13 N3 C14 115.8(2) . . ?
C13 N3 Co2 121.07(17) . 1_655 ?
C14 N3 Co2 123.02(16) . 1_655 ?
C16 N4 C20 116.0(2) . . ?
C16 N4 Co1 121.87(17) . . ?
C20 N4 Co1 122.09(17) . . ?
C25 N5 C21 120.2(3) . . ?
C30 N6 C26 115.9(2) . . ?
C30 N6 Co1 121.86(15) . 1_655 ?
C26 N6 Co1 122.09(15) . 1_655 ?
N1 C1 C2 123.2(2) . . ?
N1 C1 H1 118.4 . . ?
C2 C1 H1 118.4 . . ?
C1 C2 C3 120.1(2) . . ?
C1 C2 H2 120.0 . . ?
C3 C2 H2 120.0 . . ?
C2 C3 C4 116.5(2) . . ?
C2 C3 C6 120.6(2) . . ?
C4 C3 C6 123.0(2) . . ?
C5 C4 C3 119.9(2) . . ?
C5 C4 H4 120.1 . . ?
C3 C4 H4 120.1 . . ?
N1 C5 C4 123.6(2) . . ?
N1 C5 H5 118.2 . . ?
C4 C5 H5 118.2 . . ?
N2 C6 C7 120.5(3) . . ?
N2 C6 C3 117.0(2) . . ?
C7 C6 C3 122.5(3) . . ?
C8 C7 C6 119.0(3) . . ?
C8 C7 H7 120.5 . . ?
C6 C7 H7 120.5 . . ?
C9 C8 C7 121.3(3) . . ?
C9 C8 H8 119.4 . . ?
C7 C8 H8 119.4 . . ?
C8 C9 C10 115.7(3) . . ?
C8 C9 C11 122.2(2) . . ?
C10 C9 C11 122.0(2) . . ?
N2 C10 C9 124.4(3) . . ?
N2 C10 H10 117.8 . . ?
C9 C10 H10 117.8 . . ?
C15 C11 C12 116.3(2) . . ?
C15 C11 C9 122.4(2) . . ?
C12 C11 C9 121.3(2) . . ?
C13 C12 C11 120.1(2) . . ?
C13 C12 H12 119.9 . . ?
C11 C12 H12 119.9 . . ?
N3 C13 C12 124.1(2) . . ?
N3 C13 H13 117.9 . . ?
C12 C13 H13 117.9 . . ?
N3 C14 C15 123.8(2) . . ?
N3 C14 H14 118.1 . . ?
C15 C14 H14 118.1 . . ?
C14 C15 C11 119.9(2) . . ?
C14 C15 H15 120.1 . . ?
C11 C15 H15 120.1 . . ?
N4 C16 C17 123.7(3) . . ?
N4 C16 H16 118.1 . . ?
C17 C16 H16 118.1 . . ?
C18 C17 C16 120.1(3) . . ?
C18 C17 H17 119.9 . . ?
C16 C17 H17 119.9 . . ?
C19 C18 C17 115.7(2) . . ?
C19 C18 C22 121.7(3) . . ?
C17 C18 C22 122.6(2) . . ?
C20 C19 C18 120.9(3) . . ?
C20 C19 H19 119.5 . . ?
C18 C19 H19 119.5 . . ?
N4 C20 C19 123.5(3) . . ?
N4 C20 H20 118.3 . . ?
C19 C20 H20 118.3 . . ?
C22 C21 N5 122.3(3) . . ?
C22 C21 H21 118.8 . . ?
N5 C21 H21 118.8 . . ?
C23 C22 C21 117.6(3) . . ?
C23 C22 C18 120.6(3) . . ?
C21 C22 C18 121.8(3) . . ?
C22 C23 C24 120.9(3) . . ?
C22 C23 H23 119.5 . . ?
C24 C23 H23 119.5 . . ?
C25 C24 C23 121.4(3) . . ?
C25 C24 H24 119.3 . . ?
C23 C24 H24 119.3 . . ?
N5 C25 C24 117.5(3) . . ?
N5 C25 C28 120.2(2) . . ?
C24 C25 C28 122.3(3) . . ?
N6 C26 C27 123.5(2) . . ?
N6 C26 H26 118.2 . . ?
C27 C26 H26 118.2 . . ?
C26 C27 C28 119.9(2) . . ?
C26 C27 H27 120.0 . . ?
C28 C27 H27 120.0 . . ?
C29 C28 C27 116.4(2) . . ?
C29 C28 C25 121.2(2) . . ?
C27 C28 C25 122.4(2) . . ?
C30 C29 C28 119.9(2) . . ?
C30 C29 H29 120.1 . . ?
C28 C29 H29 120.1 . . ?
N6 C30 C29 124.3(2) . . ?
N6 C30 H30 117.8 . . ?
C29 C30 H30 117.8 . . ?
O1 C31 O2 124.1(2) . . ?
O1 C31 C32 117.3(2) . . ?
O2 C31 C32 118.4(2) . . ?
C37 C32 C33 118.8(2) . . ?
C37 C32 C31 121.5(2) . . ?
C33 C32 C31 119.6(2) . . ?
C34 C33 C32 120.4(2) . . ?
C34 C33 H33 119.8 . . ?
C32 C33 H33 119.8 . . ?
C33 C34 C35 121.4(2) . . ?
C33 C34 H34 119.3 . . ?
C35 C34 H34 119.3 . . ?
C34 C35 C36 117.8(2) . . ?
C34 C35 C38 120.2(2) . . ?
C36 C35 C38 121.9(2) . . ?
C37 C36 C35 120.9(2) . . ?
C37 C36 H36 119.6 . . ?
C35 C36 H36 119.6 . . ?
C32 C37 C36 120.7(2) . . ?
C32 C37 H37 119.7 . . ?
C36 C37 H37 119.7 . . ?
C39 C38 C43 118.3(2) . . ?
C39 C38 C35 121.1(2) . . ?
C43 C38 C35 120.5(2) . . ?
C38 C39 C40 122.4(2) . . ?
C38 C39 H39 118.8 . . ?
C40 C39 H39 118.8 . . ?
C41 C40 C39 117.9(2) . . ?
C41 C40 C44 121.9(2) . . ?
C39 C40 C44 120.2(2) . . ?
C42 C41 C40 119.7(2) . . ?
C42 C41 H41 120.1 . . ?
C40 C41 H41 120.1 . . ?
C41 C42 C43 122.5(2) . . ?
C41 C42 O9 118.9(2) . . ?
C43 C42 O9 118.5(2) . . ?
C42 C43 C38 119.2(2) . . ?
C42 C43 H43 120.4 . . ?
C38 C43 H43 120.4 . . ?
C45 C44 C49 117.0(2) . . ?
C45 C44 C40 121.1(2) . . ?
C49 C44 C40 121.9(2) . . ?
C46 C45 C44 121.6(2) . . ?
C46 C45 H45 119.2 . . ?
C44 C45 H45 119.2 . . ?
C45 C46 C47 120.9(2) . . ?
C45 C46 H46 119.5 . . ?
C47 C46 H46 119.5 . . ?
C48 C47 C46 118.5(2) . . ?
C48 C47 C50 121.9(2) . . ?
C46 C47 C50 119.6(2) . . ?
C47 C48 C49 120.6(2) . . ?
C47 C48 H48 119.7 . . ?
C49 C48 H48 119.7 . . ?
C48 C49 C44 121.4(2) . . ?
C48 C49 H49 119.3 . . ?
C44 C49 H49 119.3 . . ?
O7 C50 O8 120.7(2) . . ?
O7 C50 C47 120.5(2) . . ?
O8 C50 C47 118.9(2) . . ?
O7 C50 Co1 62.04(12) . 1_545 ?
O8 C50 Co1 58.63(11) . 1_545 ?
C47 C50 Co1 177.46(17) . 1_545 ?
C52 C51 C70 122.3(2) . . ?
C52 C51 O9 119.1(2) . . ?
C70 C51 O9 118.5(2) . . ?
C51 C52 C53 119.5(2) . . ?
C51 C52 H52 120.3 . . ?
C53 C52 H52 120.3 . . ?
C54 C53 C52 118.4(2) . . ?
C54 C53 C56 120.4(2) . . ?
C52 C53 C56 121.2(2) . . ?
C53 C54 C55 122.3(2) . . ?
C53 C54 H54 118.9 . . ?
C55 C54 H54 118.9 . . ?
C54 C55 C70 118.5(2) . . ?
C54 C55 C63 120.6(2) . . ?
C70 C55 C63 120.9(2) . . ?
C57 C56 C61 116.9(3) . . ?
C57 C56 C53 122.9(3) . . ?
C61 C56 C53 119.8(2) . . ?
C56 C57 C58 122.1(3) . . ?
C56 C57 H57 119.0 . . ?
C58 C57 H57 119.0 . . ?
C59 C58 C57 121.5(3) . . ?
C59 C58 H58 119.2 . . ?
C57 C58 H58 119.2 . . ?
C58 C59 C60 118.4(3) . . ?
C58 C59 C62 122.7(2) . . ?
C60 C59 C62 118.3(2) . . ?
C61 C60 C59 119.8(3) . . ?
C61 C60 H60 120.1 . . ?
C59 C60 H60 120.1 . . ?
C60 C61 C56 121.1(3) . . ?
C60 C61 H61 119.4 . . ?
C56 C61 H61 119.4 . . ?
O3 C62 O4 121.0(2) . . ?
O3 C62 C59 120.1(2) . . ?
O4 C62 C59 118.9(2) . . ?
O3 C62 Co2 62.07(12) . 1_565 ?
O4 C62 Co2 59.52(12) . 1_565 ?
C59 C62 Co2 170.03(19) . 1_565 ?
C64 C63 C68 117.7(2) . . ?
C64 C63 C55 121.5(2) . . ?
C68 C63 C55 120.7(2) . . ?
C65 C64 C63 121.1(2) . . ?
C65 C64 H64 119.4 . . ?
C63 C64 H64 119.4 . . ?
C64 C65 C66 120.5(2) . . ?
C64 C65 H65 119.8 . . ?
C66 C65 H65 119.8 . . ?
C67 C66 C65 119.0(2) . . ?
C67 C66 C69 120.1(2) . . ?
C65 C66 C69 120.9(2) . . ?
C68 C67 C66 120.3(2) . . ?
C68 C67 H67 119.9 . . ?
C66 C67 H67 119.9 . . ?
C67 C68 C63 121.4(2) . . ?
C67 C68 H68 119.3 . . ?
C63 C68 H68 119.3 . . ?
O5 C69 O6 124.4(2) . . ?
O5 C69 C66 118.4(2) . . ?
O6 C69 C66 117.1(2) . . ?
C51 C70 C55 119.0(2) . . ?
C51 C70 H70 120.5 . . ?
C55 C70 H70 120.5 . . ?

loop_
_geom_bond_atom_site_label_1
_geom_bond_atom_site_label_2
_geom_bond_distance
_geom_bond_site_symmetry_2
_geom_bond_publ_flag
Co1 O5 2.0266(16) . ?
Co1 O2 2.0556(15) 1_564 ?
Co1 N4 2.1344(19) . ?
Co1 O8 2.1446(16) 1_565 ?
Co1 N6 2.1486(19) 1_455 ?
Co1 O7 2.2195(17) 1_565 ?
Co1 C50 2.511(2) 1_565 ?
Co2 O1 1.9983(16) . ?
Co2 O6 2.0287(15) 1_546 ?
Co2 N1 2.1324(19) . ?
Co2 O4 2.1560(16) 1_545 ?
Co2 N3 2.1630(19) 1_455 ?
Co2 O3 2.2121(17) 1_545 ?
Co2 C62 2.501(2) 1_545 ?
O1 C31 1.251(3) . ?
O2 C31 1.263(3) . ?
O2 Co1 2.0556(15) 1_546 ?
O3 C62 1.261(3) . ?
O3 Co2 2.2120(17) 1_565 ?
O4 C62 1.261(3) . ?
O4 Co2 2.1560(16) 1_565 ?
O5 C69 1.251(3) . ?
O6 C69 1.266(3) . ?
O6 Co2 2.0286(15) 1_564 ?
O7 C50 1.256(3) . ?
O7 Co1 2.2195(17) 1_545 ?
O8 C50 1.259(3) . ?
O8 Co1 2.1446(16) 1_545 ?
O9 C42 1.405(3) . ?
O9 C51 1.407(3) . ?
N1 C1 1.336(3) . ?
N1 C5 1.340(3) . ?
N2 C6 1.308(4) . ?
N2 C10 1.340(4) . ?
N3 C13 1.339(3) . ?
N3 C14 1.339(3) . ?
N3 Co2 2.1629(19) 1_655 ?
N4 C16 1.329(3) . ?
N4 C20 1.330(3) . ?
N5 C25 1.352(4) . ?
N5 C21 1.359(4) . ?
N6 C30 1.339(3) . ?
N6 C26 1.341(3) . ?
N6 Co1 2.1486(19) 1_655 ?
C1 C2 1.384(3) . ?
C1 H1 0.9500 . ?
C2 C3 1.388(4) . ?
C2 H2 0.9500 . ?
C3 C4 1.393(4) . ?
C3 C6 1.482(3) . ?
C4 C5 1.375(4) . ?
C4 H4 0.9500 . ?
C5 H5 0.9500 . ?
C6 C7 1.377(4) . ?
C7 C8 1.372(4) . ?
C7 H7 0.9500 . ?
C8 C9 1.357(4) . ?
C8 H8 0.9500 . ?
C9 C10 1.358(4) . ?
C9 C11 1.482(3) . ?
C10 H10 0.9500 . ?
C11 C15 1.386(3) . ?
C11 C12 1.389(4) . ?
C12 C13 1.365(4) . ?
C12 H12 0.9500 . ?
C13 H13 0.9500 . ?
C14 C15 1.378(4) . ?
C14 H14 0.9500 . ?
C15 H15 0.9500 . ?
C16 C17 1.380(4) . ?
C16 H16 0.9500 . ?
C17 C18 1.379(4) . ?
C17 H17 0.9500 . ?
C18 C19 1.374(4) . ?
C18 C22 1.477(4) . ?
C19 C20 1.372(4) . ?
C19 H19 0.9500 . ?
C20 H20 0.9500 . ?
C21 C22 1.348(4) . ?
C21 H21 0.9500 . ?
C22 C23 1.339(4) . ?
C23 C24 1.362(4) . ?
C23 H23 0.9500 . ?
C24 C25 1.362(4) . ?
C24 H24 0.9500 . ?
C25 C28 1.470(3) . ?
C26 C27 1.379(3) . ?
C26 H26 0.9500 . ?
C27 C28 1.392(3) . ?
C27 H27 0.9500 . ?
C28 C29 1.390(3) . ?
C29 C30 1.366(3) . ?
C29 H29 0.9500 . ?
C30 H30 0.9500 . ?
C31 C32 1.498(3) . ?
C32 C37 1.384(3) . ?
C32 C33 1.393(3) . ?
C33 C34 1.380(3) . ?
C33 H33 0.9500 . ?
C34 C35 1.391(3) . ?
C34 H34 0.9500 . ?
C35 C36 1.396(3) . ?
C35 C38 1.482(3) . ?
C36 C37 1.387(3) . ?
C36 H36 0.9500 . ?
C37 H37 0.9500 . ?
C38 C39 1.390(3) . ?
C38 C43 1.399(4) . ?
C39 C40 1.404(3) . ?
C39 H39 0.9500 . ?
C40 C41 1.392(4) . ?
C40 C44 1.481(3) . ?
C41 C42 1.376(3) . ?
C41 H41 0.9500 . ?
C42 C43 1.379(3) . ?
C43 H43 0.9500 . ?
C44 C45 1.393(3) . ?
C44 C49 1.396(3) . ?
C45 C46 1.370(4) . ?
C45 H45 0.9500 . ?
C46 C47 1.387(3) . ?
C46 H46 0.9500 . ?
C47 C48 1.379(4) . ?
C47 C50 1.498(3) . ?
C48 C49 1.383(4) . ?
C48 H48 0.9500 . ?
C49 H49 0.9500 . ?
C50 Co1 2.511(2) 1_545 ?
C51 C52 1.374(3) . ?
C51 C70 1.384(3) . ?
C52 C53 1.392(4) . ?
C52 H52 0.9500 . ?
C53 C54 1.389(3) . ?
C53 C56 1.494(3) . ?
C54 C55 1.391(3) . ?
C54 H54 0.9500 . ?
C55 C70 1.394(4) . ?
C55 C63 1.486(3) . ?
C56 C57 1.357(4) . ?
C56 C61 1.398(4) . ?
C57 C58 1.379(4) . ?
C57 H57 0.9500 . ?
C58 C59 1.337(4) . ?
C58 H58 0.9500 . ?
C59 C60 1.402(4) . ?
C59 C62 1.491(3) . ?
C60 C61 1.381(4) . ?
C60 H60 0.9500 . ?
C61 H61 0.9500 . ?
C62 Co2 2.502(2) 1_565 ?
C63 C64 1.394(4) . ?
C63 C68 1.396(3) . ?
C64 C65 1.385(3) . ?
C64 H64 0.9500 . ?
C65 C66 1.389(3) . ?
C65 H65 0.9500 . ?
C66 C67 1.388(3) . ?
C66 C69 1.495(3) . ?
C67 C68 1.384(3) . ?
C67 H67 0.9500 . ?
C68 H68 0.9500 . ?
C70 H70 0.9500 . ?

loop_
_geom_torsion_atom_site_label_1
_geom_torsion_atom_site_label_2
_geom_torsion_atom_site_label_3
_geom_torsion_atom_site_label_4
_geom_torsion
_geom_torsion_site_symmetry_1
_geom_torsion_site_symmetry_2
_geom_torsion_site_symmetry_3
_geom_torsion_site_symmetry_4
_geom_torsion_publ_flag
C5 N1 C1 C2 0.3(4) . . . . ?
Co2 N1 C1 C2 -173.1(2) . . . . ?
N1 C1 C2 C3 -0.2(4) . . . . ?
C1 C2 C3 C4 -0.2(4) . . . . ?
C1 C2 C3 C6 -179.3(3) . . . . ?
C2 C3 C4 C5 0.5(4) . . . . ?
C6 C3 C4 C5 179.6(3) . . . . ?
C1 N1 C5 C4 0.0(4) . . . . ?
Co2 N1 C5 C4 173.5(2) . . . . ?
C3 C4 C5 N1 -0.4(5) . . . . ?
C10 N2 C6 C7 0.7(6) . . . . ?
C10 N2 C6 C3 179.7(3) . . . . ?
C2 C3 C6 N2 11.1(4) . . . . ?
C4 C3 C6 N2 -168.0(3) . . . . ?
C2 C3 C6 C7 -169.9(3) . . . . ?
C4 C3 C6 C7 11.0(5) . . . . ?
N2 C6 C7 C8 1.4(6) . . . . ?
C3 C6 C7 C8 -177.6(3) . . . . ?
C6 C7 C8 C9 -2.2(6) . . . . ?
C7 C8 C9 C10 0.9(6) . . . . ?
C7 C8 C9 C11 179.7(3) . . . . ?
C6 N2 C10 C9 -2.2(7) . . . . ?
C8 C9 C10 N2 1.3(6) . . . . ?
C11 C9 C10 N2 -177.5(4) . . . . ?
C8 C9 C11 C15 168.7(3) . . . . ?
C10 C9 C11 C15 -12.6(4) . . . . ?
C8 C9 C11 C12 -11.6(4) . . . . ?
C10 C9 C11 C12 167.2(3) . . . . ?
C15 C11 C12 C13 -0.2(4) . . . . ?
C9 C11 C12 C13 -179.9(3) . . . . ?
C14 N3 C13 C12 -1.1(4) . . . . ?
Co2 N3 C13 C12 174.6(2) 1_655 . . . ?
C11 C12 C13 N3 1.1(5) . . . . ?
C13 N3 C14 C15 0.2(4) . . . . ?
Co2 N3 C14 C15 -175.4(2) 1_655 . . . ?
N3 C14 C15 C11 0.7(4) . . . . ?
C12 C11 C15 C14 -0.7(4) . . . . ?
C9 C11 C15 C14 179.1(2) . . . . ?
C20 N4 C16 C17 1.4(5) . . . . ?
Co1 N4 C16 C17 -175.7(3) . . . . ?
N4 C16 C17 C18 -0.1(5) . . . . ?
C16 C17 C18 C19 -1.2(5) . . . . ?
C16 C17 C18 C22 178.5(3) . . . . ?
C17 C18 C19 C20 1.2(5) . . . . ?
C22 C18 C19 C20 -178.6(3) . . . . ?
C16 N4 C20 C19 -1.4(5) . . . . ?
Co1 N4 C20 C19 175.6(3) . . . . ?
C18 C19 C20 N4 0.2(6) . . . . ?
C25 N5 C21 C22 -0.9(7) . . . . ?
N5 C21 C22 C23 0.9(6) . . . . ?
N5 C21 C22 C18 -178.9(4) . . . . ?
C19 C18 C22 C23 7.9(5) . . . . ?
C17 C18 C22 C23 -171.8(4) . . . . ?
C19 C18 C22 C21 -172.2(4) . . . . ?
C17 C18 C22 C21 8.0(5) . . . . ?
C21 C22 C23 C24 0.3(6) . . . . ?
C18 C22 C23 C24 -179.9(4) . . . . ?
C22 C23 C24 C25 -1.5(7) . . . . ?
C21 N5 C25 C24 -0.3(6) . . . . ?
C21 N5 C25 C28 179.2(3) . . . . ?
C23 C24 C25 N5 1.5(6) . . . . ?
C23 C24 C25 C28 -178.0(4) . . . . ?
C30 N6 C26 C27 2.2(4) . . . . ?
Co1 N6 C26 C27 -173.8(2) 1_655 . . . ?
N6 C26 C27 C28 -1.2(4) . . . . ?
C26 C27 C28 C29 0.0(4) . . . . ?
C26 C27 C28 C25 -178.9(2) . . . . ?
N5 C25 C28 C29 172.2(3) . . . . ?
C24 C25 C28 C29 -8.2(5) . . . . ?
N5 C25 C28 C27 -8.9(4) . . . . ?
C24 C25 C28 C27 170.6(3) . . . . ?
C27 C28 C29 C30 0.1(4) . . . . ?
C25 C28 C29 C30 179.0(2) . . . . ?
C26 N6 C30 C29 -2.1(4) . . . . ?
Co1 N6 C30 C29 173.9(2) 1_655 . . . ?
C28 C29 C30 N6 1.0(4) . . . . ?
Co2 O1 C31 O2 -76.5(6) . . . . ?
Co2 O1 C31 C32 107.8(5) . . . . ?
Co1 O2 C31 O1 -8.9(3) 1_546 . . . ?
Co1 O2 C31 C32 166.75(15) 1_546 . . . ?
O1 C31 C32 C37 166.1(2) . . . . ?
O2 C31 C32 C37 -9.8(4) . . . . ?
O1 C31 C32 C33 -10.8(3) . . . . ?
O2 C31 C32 C33 173.3(2) . . . . ?
C37 C32 C33 C34 -2.1(4) . . . . ?
C31 C32 C33 C34 174.8(2) . . . . ?
C32 C33 C34 C35 0.1(4) . . . . ?
C33 C34 C35 C36 2.3(4) . . . . ?
C33 C34 C35 C38 -176.2(3) . . . . ?
C34 C35 C36 C37 -2.8(4) . . . . ?
C38 C35 C36 C37 175.7(3) . . . . ?
C33 C32 C37 C36 1.7(4) . . . . ?
C31 C32 C37 C36 -175.2(3) . . . . ?
C35 C36 C37 C32 0.8(5) . . . . ?
C34 C35 C38 C39 -27.9(4) . . . . ?
C36 C35 C38 C39 153.7(3) . . . . ?
C34 C35 C38 C43 149.1(3) . . . . ?
C36 C35 C38 C43 -29.3(4) . . . . ?
C43 C38 C39 C40 -3.4(4) . . . . ?
C35 C38 C39 C40 173.6(2) . . . . ?
C38 C39 C40 C41 3.0(4) . . . . ?
C38 C39 C40 C44 -177.0(2) . . . . ?
C39 C40 C41 C42 -0.4(4) . . . . ?
C44 C40 C41 C42 179.5(2) . . . . ?
C40 C41 C42 C43 -1.6(4) . . . . ?
C40 C41 C42 O9 -178.4(2) . . . . ?
C51 O9 C42 C41 -94.3(3) . . . . ?
C51 O9 C42 C43 88.8(3) . . . . ?
C41 C42 C43 C38 1.2(4) . . . . ?
O9 C42 C43 C38 177.9(2) . . . . ?
C39 C38 C43 C42 1.3(4) . . . . ?
C35 C38 C43 C42 -175.7(2) . . . . ?
C41 C40 C44 C45 -156.9(3) . . . . ?
C39 C40 C44 C45 23.0(4) . . . . ?
C41 C40 C44 C49 22.1(4) . . . . ?
C39 C40 C44 C49 -158.0(3) . . . . ?
C49 C44 C45 C46 -0.1(4) . . . . ?
C40 C44 C45 C46 178.9(3) . . . . ?
C44 C45 C46 C47 0.0(4) . . . . ?
C45 C46 C47 C48 0.0(4) . . . . ?
C45 C46 C47 C50 179.4(2) . . . . ?
C46 C47 C48 C49 0.0(5) . . . . ?
C50 C47 C48 C49 -179.3(3) . . . . ?
C47 C48 C49 C44 -0.1(5) . . . . ?
C45 C44 C49 C48 0.2(5) . . . . ?
C40 C44 C49 C48 -178.8(3) . . . . ?
Co1 O7 C50 O8 0.9(2) 1_545 . . . ?
Co1 O7 C50 C47 -179.5(2) 1_545 . . . ?
Co1 O8 C50 O7 -1.0(2) 1_545 . . . ?
Co1 O8 C50 C47 179.48(19) 1_545 . . . ?
C48 C47 C50 O7 5.9(4) . . . . ?
C46 C47 C50 O7 -173.4(2) . . . . ?
C48 C47 C50 O8 -174.5(3) . . . . ?
C46 C47 C50 O8 6.1(4) . . . . ?
C42 O9 C51 C52 -91.8(3) . . . . ?
C42 O9 C51 C70 92.1(3) . . . . ?
C70 C51 C52 C53 -1.3(4) . . . . ?
O9 C51 C52 C53 -177.2(2) . . . . ?
C51 C52 C53 C54 -0.5(4) . . . . ?
C51 C52 C53 C56 176.2(3) . . . . ?
C52 C53 C54 C55 2.4(4) . . . . ?
C56 C53 C54 C55 -174.3(3) . . . . ?
C53 C54 C55 C70 -2.6(4) . . . . ?
C53 C54 C55 C63 175.6(3) . . . . ?
C54 C53 C56 C57 -161.9(4) . . . . ?
C52 C53 C56 C57 21.5(5) . . . . ?
C54 C53 C56 C61 25.3(5) . . . . ?
C52 C53 C56 C61 -151.3(3) . . . . ?
C61 C56 C57 C58 -1.4(7) . . . . ?
C53 C56 C57 C58 -174.4(4) . . . . ?
C56 C57 C58 C59 -1.8(8) . . . . ?
C57 C58 C59 C60 4.7(7) . . . . ?
C57 C58 C59 C62 175.8(4) . . . . ?
C58 C59 C60 C61 -4.4(6) . . . . ?
C62 C59 C60 C61 -176.0(3) . . . . ?
C59 C60 C61 C56 1.3(6) . . . . ?
C57 C56 C61 C60 1.6(6) . . . . ?
C53 C56 C61 C60 174.8(3) . . . . ?
Co2 O3 C62 O4 9.0(2) 1_565 . . . ?
Co2 O3 C62 C59 -168.9(2) 1_565 . . . ?
Co2 O4 C62 O3 -9.2(2) 1_565 . . . ?
Co2 O4 C62 C59 168.7(2) 1_565 . . . ?
C58 C59 C62 O3 5.9(5) . . . . ?
C60 C59 C62 O3 177.0(3) . . . . ?
C58 C59 C62 O4 -172.0(3) . . . . ?
C60 C59 C62 O4 -0.9(4) . . . . ?
C54 C55 C63 C64 158.9(3) . . . . ?
C70 C55 C63 C64 -23.0(4) . . . . ?
C54 C55 C63 C68 -23.8(4) . . . . ?
C70 C55 C63 C68 154.3(3) . . . . ?
C68 C63 C64 C65 0.4(5) . . . . ?
C55 C63 C64 C65 177.8(3) . . . . ?
C63 C64 C65 C66 1.0(5) . . . . ?
C64 C65 C66 C67 -1.4(4) . . . . ?
C64 C65 C66 C69 179.8(3) . . . . ?
C65 C66 C67 C68 0.4(4) . . . . ?
C69 C66 C67 C68 179.2(2) . . . . ?
C66 C67 C68 C63 1.0(4) . . . . ?
C64 C63 C68 C67 -1.4(4) . . . . ?
C55 C63 C68 C67 -178.8(3) . . . . ?
Co1 O5 C69 O6 79.9(4) . . . . ?
Co1 O5 C69 C66 -100.8(3) . . . . ?
Co2 O6 C69 O5 -5.4(3) 1_564 . . . ?
Co2 O6 C69 C66 175.26(15) 1_564 . . . ?
C67 C66 C69 O5 8.2(3) . . . . ?
C65 C66 C69 O5 -172.9(2) . . . . ?
C67 C66 C69 O6 -172.4(2) . . . . ?
C65 C66 C69 O6 6.4(3) . . . . ?
C52 C51 C70 C55 1.1(4) . . . . ?
O9 C51 C70 C55 177.1(2) . . . . ?
C54 C55 C70 C51 0.8(4) . . . . ?
C63 C55 C70 C51 -177.4(2) . . . . ?
